data_9015268
loop_
_publ_author_name
'Ertl, A.'
'Giester, G.'
'Ludwig, T.'
'Meyer, H. P.'
'Rossman, G. R.'

_publ_section_title
;
 Synthetic B-rich olenite: Correlations of single-crystal structural data
 Note: sample ElbK-11
;
_journal_name_full 'American Mineralogist'
_journal_page_first 1591
_journal_page_last 1597
_journal_paper_doi 10.2138/am.2012.4060
_journal_volume 97
_journal_year 2012
_chemical_compound_source 'synthetic at 400 C'
_chemical_formula_sum 'Al8.64 B4.2 H3 Li0.36 Na0.76 O31 Si4.8'
_chemical_name_mineral Olenite
_space_group_IT_number 160
_symmetry_space_group_name_Hall 'R 3 -2"'
_symmetry_space_group_name_H-M 'R 3 m :H'
_cell_angle_alpha 90
_cell_angle_beta 90
_cell_angle_gamma 120
_cell_formula_units_Z 3
_cell_length_a 15.723
_cell_length_b 15.723
_cell_length_c 7.068
_cell_volume 1513.206
_database_code_amcsd 0019527
_exptl_crystal_density_diffrn 3.069
_cod_original_sg_symbol_H-M 'R 3 m'
_cod_original_formula_sum 'Na.76 Al8.64 Li.36 B4.2 Si4.8 H3 O31'
_cod_database_code 9015268

loop_
_space_group_symop_operation_xyz
x,y,z
2/3+x,1/3+y,1/3+z
1/3+x,2/3+y,2/3+z
x,x-y,z
2/3+x,1/3+x-y,1/3+z
1/3+x,2/3+x-y,2/3+z
-y,-x,z
2/3-y,1/3-x,1/3+z
1/3-y,2/3-x,2/3+z
-x+y,y,z
2/3-x+y,1/3+y,1/3+z
1/3-x+y,2/3+y,2/3+z
-y,x-y,z
2/3-y,1/3+x-y,1/3+z
1/3-y,2/3+x-y,2/3+z
-x+y,-x,z
2/3-x+y,1/3-x,1/3+z
1/3-x+y,2/3-x,2/3+z

loop_
_atom_site_label
_atom_site_fract_x
_atom_site_fract_y
_atom_site_fract_z
_atom_site_occupancy
_atom_site_U_iso_or_equiv
_atom_site_type_symbol
_atom_site_attached_hydrogens
NaX 0.00000 0.00000 0.24320 0.76000 0.03900 Na 0
AlY 0.12201 0.06101 -0.34110 0.88000 0.01020 Al 0
LiY 0.12201 0.06101 -0.34110 0.12000 0.01020 Li 0
AlZ 0.29718 0.26055 -0.37280 1.00000 0.00650 Al 0
B 0.10880 0.21760 0.47300 1.00000 0.00780 B 0
SiT 0.19084 0.18941 0.01968 0.80000 0.00600 Si 0
BT 0.19084 0.18941 0.01968 0.20000 0.00600 B 0
H3 0.25200 0.12600 0.43000 1.00000 0.03000 H 0
O1 0.00000 0.00000 -0.20490 1.00000 0.01850 O 0
O2 0.06004 0.12008 0.51160 1.00000 0.01210 O 0
O3 0.26060 0.13030 -0.47170 1.00000 0.01220 O 0
O4 0.09390 0.18780 0.09170 1.00000 0.01440 O 0
O5 0.18580 0.09290 0.11460 1.00000 0.01650 O 0
O6 0.19430 0.18390 -0.20470 1.00000 0.00900 O 0
O7 0.28510 0.28520 0.09360 1.00000 0.00870 O 0
O8 0.20940 0.26970 0.45700 1.00000 0.00790 O 0

loop_
_cod_changelog_entry_id
_cod_changelog_entry_author
_cod_changelog_entry_date
_cod_changelog_entry_text
1
;cod-tools version 3.8.0
Id: cif_guess_AMCSD_atom_types 9581 2023-05-17 12:35:41Z saulius
;
2023-05-23T09:21:27+03:00
;Derived atom types and hydrogen counts
from atom names that follow the AMCSD naming convention
(Wat == water, O-H == hydroxyl).
;

loop_
_cod_related_entry_id
_cod_related_entry_database
_cod_related_entry_code
1 AMCSD 0019527
